data_7118356
loop_
_publ_author_name
'Qian, Jinjie'
'Li, Qipeng'
'Liang, Linfeng'
'Yang, Yan'
'Cao, Zhen'
'Yu, Panpan'
'Huang, Shaoming'
'Hong, Maochun'

_publ_section_title
;
 A photoluminescent indium-organic framework with discrete cages and
 one-dimensional channels for gas adsorption.
;
_journal_issue 58
_journal_name_full 'Chemical communications (Cambridge, England)'
_journal_page_first 9032
_journal_page_last 9035
_journal_paper_doi 10.1039/c5cc10359b
_journal_volume 52
_journal_year 2016
_chemical_formula_sum 'C4.5 H1.5 Eu0.25 In0.25 O4'
_chemical_formula_weight 186.25
_chemical_name_systematic InOF-14
_space_group_IT_number 132
_symmetry_cell_setting tetragonal
_symmetry_space_group_name_Hall '-P 4c 2c'
_symmetry_space_group_name_H-M 'P 42/m c m'
_atom_sites_solution_hydrogens geom
_atom_sites_solution_primary direct
_atom_sites_solution_secondary difmap
_audit_creation_method SHELXL-97
_audit_update_record
;
2015-05-10 deposited with the CCDC.
2016-01-06 downloaded from the CCDC.
;
_cell_angle_alpha 90.00
_cell_angle_beta 90.00
_cell_angle_gamma 90.00
_cell_formula_units_Z 16
_cell_length_a 12.6261(5)
_cell_length_b 12.6261(5)
_cell_length_c 29.234(3)
_cell_measurement_temperature 173(2)
_cell_volume 4660.4(5)
_computing_structure_refinement 'SHELXL-97 (Sheldrick, 1997)'
_computing_structure_solution 'SHELXS-97 (Sheldrick, 1990)'
_diffrn_ambient_temperature 173(2)
_diffrn_measured_fraction_theta_full 0.999
_diffrn_measured_fraction_theta_max 1.000
_diffrn_radiation_monochromator graphite
_diffrn_radiation_source 'fine-focus sealed tube'
_diffrn_radiation_type CuK\a
_diffrn_radiation_wavelength 1.54184
_diffrn_reflns_av_R_equivalents 0.0671
_diffrn_reflns_av_sigmaI/netI 0.0442
_diffrn_reflns_limit_h_max 14
_diffrn_reflns_limit_h_min -14
_diffrn_reflns_limit_k_max 14
_diffrn_reflns_limit_k_min -12
_diffrn_reflns_limit_l_max 34
_diffrn_reflns_limit_l_min -21
_diffrn_reflns_number 7964
_diffrn_reflns_theta_full 64.99
_diffrn_reflns_theta_max 64.99
_diffrn_reflns_theta_min 3.02
_exptl_absorpt_coefficient_mu 13.860
_exptl_crystal_colour colorless
_exptl_crystal_density_diffrn 1.062
_exptl_crystal_density_method 'not measured'
_exptl_crystal_F_000 1416
_platon_squeeze_details
;
;
_refine_diff_density_max 1.333
_refine_diff_density_min -1.229
_refine_diff_density_rms 0.127
_refine_ls_extinction_method none
_refine_ls_goodness_of_fit_ref 1.088
_refine_ls_hydrogen_treatment mixed
_refine_ls_matrix_type full
_refine_ls_number_parameters 83
_refine_ls_number_reflns 2172
_refine_ls_number_restraints 0
_refine_ls_restrained_S_all 1.088
_refine_ls_R_factor_all 0.0827
_refine_ls_R_factor_gt 0.0704
_refine_ls_shift/su_max 0.000
_refine_ls_shift/su_mean 0.000
_refine_ls_structure_factor_coef Fsqd
_refine_ls_weighting_details 'calc w=1/[\s^2^(Fo^2^)+(0.1543P)^2^+1.1379P] where P=(Fo^2^+2Fc^2^)/3'
_refine_ls_weighting_scheme calc
_refine_ls_wR_factor_gt 0.2129
_refine_ls_wR_factor_ref 0.2242
_reflns_number_gt 1637
_reflns_number_total 2172
_reflns_threshold_expression >2sigma(I)
_cod_data_source_file c5cc10359b2.cif
_cod_data_source_block InOF-14-Eu
_cod_depositor_comments 'Adding full bibliography for 7118356.cif.'
_cod_original_sg_symbol_H-M P42/mcm
_cod_original_formula_sum 'C4.50 H1.50 Eu0.25 In0.25 O4'
_cod_database_code 7118356

loop_
_symmetry_equiv_pos_as_xyz
'x, y, z'
'-y, x, z+1/2'
'-x, -y, z'
'y, -x, z+1/2'
'x, -y, -z+1/2'
'-x, y, -z+1/2'
'y, x, -z'
'-y, -x, -z'
'-x, -y, -z'
'y, -x, -z-1/2'
'x, y, -z'
'-y, x, -z-1/2'
'-x, y, z-1/2'
'x, -y, z-1/2'
'-y, -x, z'
'y, x, z'

loop_
_atom_site_label
_atom_site_type_symbol
_atom_site_fract_x
_atom_site_fract_y
_atom_site_fract_z
_atom_site_U_iso_or_equiv
_atom_site_adp_type
_atom_site_occupancy
_atom_site_symmetry_multiplicity
_atom_site_calc_flag
_atom_site_refinement_flags
Eu1 Eu 0.62749(5) 0.62749(5) 0.5000 0.0559(4) Uani 1 4 d S
In1 In 0.5000 1.0000 0.2500 0.0635(4) Uani 1 4 d S
O2 O 0.5127(8) 0.8807(7) 0.3166(4) 0.121(2) Uani 1 1 d .
O1 O 0.3717(7) 0.9036(8) 0.2758(4) 0.121(2) Uani 1 1 d .
C2 C 0.3673(7) 0.7678(7) 0.3320(3) 0.068(2) Uani 1 1 d .
C5 C 0.4233(9) 0.8557(7) 0.3070(4) 0.081(3) Uani 1 1 d .
C3 C 0.4060(8) 0.7255(8) 0.3718(3) 0.078(3) Uani 1 1 d .
H3 H 0.4671 0.7562 0.3854 0.094 Uiso 1 1 calc R
O3 O 0.4832(8) 0.6413(7) 0.4506(4) 0.121(2) Uani 1 1 d .
C4 C 0.3592(9) 0.6408(9) 0.3925(7) 0.095(5) Uani 1 2 d S
C1 C 0.2787(7) 0.7213(7) 0.3118(5) 0.065(3) Uani 1 2 d S
H1 H 0.2502 0.7498 0.2844 0.078 Uiso 1 2 calc SR
C6 C 0.4044(13) 0.5956(13) 0.4344(8) 0.121(8) Uani 1 2 d S
O4 O 0.7082(8) 0.7082(8) 0.5697(8) 0.187(8) Uani 1 2 d S
O5 O 0.8133(13) 0.580(2) 0.5182(9) 0.187(16) Uani 0.50 1 d P

loop_
_atom_site_aniso_label
_atom_site_aniso_U_11
_atom_site_aniso_U_22
_atom_site_aniso_U_33
_atom_site_aniso_U_23
_atom_site_aniso_U_13
_atom_site_aniso_U_12
Eu1 0.0548(4) 0.0548(4) 0.0582(6) 0.000 0.000 -0.0107(4)
In1 0.0644(7) 0.0477(6) 0.0784(8) 0.000 0.000 0.000
O2 0.113(4) 0.109(4) 0.140(4) 0.049(3) -0.035(3) -0.040(3)
O1 0.113(4) 0.109(4) 0.140(4) 0.049(3) -0.035(3) -0.040(3)
C2 0.073(5) 0.057(5) 0.075(5) 0.008(4) -0.002(4) -0.005(4)
C5 0.082(6) 0.057(5) 0.103(8) -0.008(5) 0.006(6) -0.012(4)
C3 0.074(6) 0.070(5) 0.091(7) 0.013(5) -0.015(5) -0.012(4)
O3 0.113(4) 0.109(4) 0.140(4) 0.049(3) -0.035(3) -0.040(3)
C4 0.083(6) 0.083(6) 0.118(13) 0.041(7) -0.041(7) -0.010(7)
C1 0.061(4) 0.061(4) 0.073(7) 0.005(4) -0.005(4) -0.001(5)
C6 0.113(8) 0.113(8) 0.139(16) 0.068(11) -0.068(11) -0.039(11)
O4 0.164(10) 0.164(10) 0.23(2) -0.042(9) -0.042(9) -0.082(13)
O5 0.054(8) 0.27(2) 0.24(4) -0.07(2) 0.018(12) -0.061(11)

loop_
_atom_type_symbol
_atom_type_description
_atom_type_scat_dispersion_real
_atom_type_scat_dispersion_imag
_atom_type_scat_source
C C 0.0181 0.0091 'International Tables Vol C Tables 4.2.6.8 and 6.1.1.4'
H H 0.0000 0.0000 'International Tables Vol C Tables 4.2.6.8 and 6.1.1.4'
In In 0.0822 5.0449 'International Tables Vol C Tables 4.2.6.8 and 6.1.1.4'
O O 0.0492 0.0322 'International Tables Vol C Tables 4.2.6.8 and 6.1.1.4'
Eu Eu -8.9294 11.1857 'International Tables Vol C Tables 4.2.6.8 and 6.1.1.4'

loop_
_geom_angle_atom_site_label_1
_geom_angle_atom_site_label_2
_geom_angle_atom_site_label_3
_geom_angle
_geom_angle_site_symmetry_1
_geom_angle_site_symmetry_3
O3 Eu1 O3 74.5(6) 16 .
O3 Eu1 O3 76.5(6) 16 7_556
O3 Eu1 O3 120.0(4) . 7_556
O3 Eu1 O3 120.0(4) 16 11_556
O3 Eu1 O3 76.5(6) . 11_556
O3 Eu1 O3 74.5(6) 7_556 11_556
O3 Eu1 O5 67.0(7) 16 11_556
O3 Eu1 O5 128.7(7) . 11_556
O3 Eu1 O5 82.8(7) 7_556 11_556
O3 Eu1 O5 153.0(7) 11_556 11_556
O3 Eu1 O5 82.8(7) 16 .
O3 Eu1 O5 153.0(7) . .
O3 Eu1 O5 67.0(7) 7_556 .
O3 Eu1 O5 128.7(7) 11_556 .
O5 Eu1 O5 24.7(12) 11_556 .
O3 Eu1 O5 153.0(7) 16 16
O3 Eu1 O5 82.8(7) . 16
O3 Eu1 O5 128.7(7) 7_556 16
O3 Eu1 O5 67.0(7) 11_556 16
O5 Eu1 O5 120.1(12) 11_556 16
O5 Eu1 O5 114.2(12) . 16
O3 Eu1 O5 128.7(7) 16 7_556
O3 Eu1 O5 67.0(7) . 7_556
O3 Eu1 O5 153.0(7) 7_556 7_556
O3 Eu1 O5 82.8(7) 11_556 7_556
O5 Eu1 O5 114.2(12) 11_556 7_556
O5 Eu1 O5 120.1(12) . 7_556
O5 Eu1 O5 24.7(12) 16 7_556
O3 Eu1 O4 142.6(3) 16 .
O3 Eu1 O4 142.6(3) . .
O3 Eu1 O4 77.5(4) 7_556 .
O3 Eu1 O4 77.5(4) 11_556 .
O5 Eu1 O4 83.5(7) 11_556 .
O5 Eu1 O4 62.4(6) . .
O5 Eu1 O4 62.4(6) 16 .
O5 Eu1 O4 83.5(7) 7_556 .
O3 Eu1 O4 77.5(4) 16 11_556
O3 Eu1 O4 77.5(4) . 11_556
O3 Eu1 O4 142.6(3) 7_556 11_556
O3 Eu1 O4 142.6(3) 11_556 11_556
O5 Eu1 O4 62.4(6) 11_556 11_556
O5 Eu1 O4 83.5(7) . 11_556
O5 Eu1 O4 83.5(7) 16 11_556
O5 Eu1 O4 62.4(6) 7_556 11_556
O4 Eu1 O4 109.4(10) . 11_556
O1 In1 O1 82.9(5) 3_675 6_655
O1 In1 O1 139.2(5) 3_675 .
O1 In1 O1 111.4(6) 6_655 .
O1 In1 O1 111.4(6) 3_675 5_575
O1 In1 O1 139.2(5) 6_655 5_575
O1 In1 O1 82.9(5) . 5_575
O1 In1 O2 131.9(4) 3_675 6_655
O1 In1 O2 55.3(3) 6_655 6_655
O1 In1 O2 83.3(4) . 6_655
O1 In1 O2 91.1(4) 5_575 6_655
O1 In1 O2 55.3(3) 3_675 3_675
O1 In1 O2 131.9(4) 6_655 3_675
O1 In1 O2 91.1(4) . 3_675
O1 In1 O2 83.3(4) 5_575 3_675
O2 In1 O2 172.5(5) 6_655 3_675
O1 In1 O2 91.1(4) 3_675 .
O1 In1 O2 83.3(4) 6_655 .
O1 In1 O2 55.3(3) . .
O1 In1 O2 131.9(4) 5_575 .
O2 In1 O2 104.8(5) 6_655 .
O2 In1 O2 75.7(5) 3_675 .
O1 In1 O2 83.3(4) 3_675 5_575
O1 In1 O2 91.1(4) 6_655 5_575
O1 In1 O2 131.9(4) . 5_575
O1 In1 O2 55.3(3) 5_575 5_575
O2 In1 O2 75.7(5) 6_655 5_575
O2 In1 O2 104.8(5) 3_675 5_575
O2 In1 O2 172.5(5) . 5_575
O1 In1 C5 28.4(3) 3_675 3_675
O1 In1 C5 109.4(4) 6_655 3_675
O1 In1 C5 116.2(4) . 3_675
O1 In1 C5 96.0(4) 5_575 3_675
O2 In1 C5 159.9(4) 6_655 3_675
O2 In1 C5 26.9(3) 3_675 3_675
O2 In1 C5 84.2(3) . 3_675
O2 In1 C5 93.0(4) 5_575 3_675
O1 In1 C5 109.4(4) 3_675 6_655
O1 In1 C5 28.4(3) 6_655 6_655
O1 In1 C5 96.0(4) . 6_655
O1 In1 C5 116.2(4) 5_575 6_655
O2 In1 C5 26.9(3) 6_655 6_655
O2 In1 C5 159.9(4) 3_675 6_655
O2 In1 C5 93.0(3) . 6_655
O2 In1 C5 84.2(3) 5_575 6_655
C5 In1 C5 137.2(5) 3_675 6_655
O1 In1 C5 116.2(4) 3_675 .
O1 In1 C5 96.0(4) 6_655 .
O1 In1 C5 28.4(3) . .
O1 In1 C5 109.4(4) 5_575 .
O2 In1 C5 93.0(3) 6_655 .
O2 In1 C5 84.2(3) 3_675 .
O2 In1 C5 26.9(3) . .
O2 In1 C5 159.9(4) 5_575 .
C5 In1 C5 102.2(5) 3_675 .
C5 In1 C5 93.2(4) 6_655 .
O1 In1 C5 96.0(4) 3_675 5_575
O1 In1 C5 116.2(4) 6_655 5_575
O1 In1 C5 109.4(4) . 5_575
O1 In1 C5 28.4(3) 5_575 5_575
O2 In1 C5 84.2(3) 6_655 5_575
O2 In1 C5 93.0(3) 3_675 5_575
O2 In1 C5 159.9(4) . 5_575
O2 In1 C5 26.9(3) 5_575 5_575
C5 In1 C5 93.2(4) 3_675 5_575
C5 In1 C5 102.2(5) 6_655 5_575
C5 In1 C5 137.2(5) . 5_575
C5 O2 In1 85.0(7) . .
C5 O1 In1 97.6(7) . .
C3 C2 C1 118.7(9) . .
C3 C2 C5 122.2(9) . .
C1 C2 C5 118.8(9) . .
O2 C5 O1 121.6(10) . .
O2 C5 C2 121.2(11) . .
O1 C5 C2 117.2(9) . .
O2 C5 In1 68.0(6) . .
O1 C5 In1 53.9(6) . .
C2 C5 In1 169.5(8) . .
C4 C3 C2 121.9(10) . .
C4 C3 H3 119.1 . .
C2 C3 H3 119.1 . .
C6 O3 Eu1 145.8(9) . .
C3 C4 C3 118.9(15) 15_665 .
C3 C4 C6 120.5(7) 15_665 .
C3 C4 C6 120.5(7) . .
C2 C1 C2 119.8(12) . 15_665
C2 C1 H1 120.1 . .
C2 C1 H1 120.1 15_665 .
O3 C6 O3 126.6(16) . 15_665
O3 C6 C4 116.7(8) . .
O3 C6 C4 116.7(8) 15_665 .
O5 O5 Eu1 77.6(6) 11_556 .

loop_
_geom_bond_atom_site_label_1
_geom_bond_atom_site_label_2
_geom_bond_distance
_geom_bond_site_symmetry_2
Eu1 O3 2.331(9) 16
Eu1 O3 2.331(9) .
Eu1 O3 2.331(9) 7_556
Eu1 O3 2.331(9) 11_556
Eu1 O5 2.48(2) 11_556
Eu1 O5 2.48(2) .
Eu1 O5 2.48(2) 16
Eu1 O5 2.48(2) 7_556
Eu1 O4 2.495(19) .
Eu1 O4 2.495(19) 11_556
In1 O1 2.162(8) 3_675
In1 O1 2.162(8) 6_655
In1 O1 2.162(8) .
In1 O1 2.162(8) 5_575
In1 O2 2.468(8) 6_655
In1 O2 2.468(8) 3_675
In1 O2 2.468(8) .
In1 O2 2.468(8) 5_575
In1 C5 2.651(11) 3_675
In1 C5 2.651(11) 6_655
In1 C5 2.651(11) .
In1 C5 2.651(11) 5_575
O2 C5 1.206(13) .
O1 C5 1.274(14) .
C2 C3 1.370(13) .
C2 C1 1.394(11) .
C2 C5 1.506(13) .
C3 C4 1.364(13) .
C3 H3 0.9500 .
O3 C6 1.244(11) .
C4 C3 1.364(13) 15_665
C4 C6 1.47(2) .
C1 C2 1.394(11) 15_665
C1 H1 0.9500 .
C6 O3 1.244(11) 15_665
O5 O5 1.06(5) 11_556

loop_
_platon_squeeze_void_nr
_platon_squeeze_void_average_x
_platon_squeeze_void_average_y
_platon_squeeze_void_average_z
_platon_squeeze_void_volume
_platon_squeeze_void_count_electrons
1 -0.008 0.005 -0.004 2801.3 358.4
